data_7015131
loop_
_publ_author_name
'Muesmann, Thomas W. T.'
'Zitzer, Christina'
'Mietrach, Andrea'
'Kl\"uner, Thorsten'
'Christoffers, Jens'
'Wickleder, Mathias S.'

_publ_section_title
;
 para-Benzene disulfonic acid and its tetrachloro and tetrafluoro
 derivatives--studies towards polyhalogenated metal-organic-frameworks
 with sulfo analogues of terephthalic acid.
;
_journal_issue 13
_journal_name_full 'Dalton transactions (Cambridge, England : 2003)'
_journal_page_first 3128
_journal_page_last 3141
_journal_paper_doi 10.1039/c0dt01223h
_journal_volume 40
_journal_year 2011
_chemical_formula_sum 'C6 H12 Cu F4 O12 S2'
_chemical_formula_weight 479.82
_chemical_name_systematic
;
?
;
_space_group_IT_number 2
_symmetry_cell_setting triclinic
_symmetry_space_group_name_Hall '-P 1'
_symmetry_space_group_name_H-M 'P -1'
_atom_sites_solution_hydrogens geom
_atom_sites_solution_primary direct
_atom_sites_solution_secondary difmap
_audit_creation_method SHELXL-97
_cell_angle_alpha 85.627(2)
_cell_angle_beta 77.449(2)
_cell_angle_gamma 76.015(2)
_cell_formula_units_Z 1
_cell_length_a 5.1045(2)
_cell_length_b 7.4468(3)
_cell_length_c 10.7777(4)
_cell_measurement_reflns_used 9669
_cell_measurement_temperature 153(2)
_cell_measurement_theta_max 40.11
_cell_measurement_theta_min 2.82
_cell_volume 387.92(3)
_computing_cell_refinement 'Bruker SAINT'
_computing_data_collection 'Bruker APEX2'
_computing_data_reduction 'Bruker SAINT'
_computing_molecular_graphics 'Bruker SHELXTL'
_computing_publication_material 'Bruker SHELXTL'
_computing_structure_refinement 'SHELXL-97 (Sheldrick, 1997)'
_computing_structure_solution 'SHELXS-97 (Sheldrick, 1990)'
_diffrn_ambient_temperature 153(2)
_diffrn_measured_fraction_theta_full 0.997
_diffrn_measured_fraction_theta_max 0.997
_diffrn_measurement_device_type 'Bruker APEX-II CCD'
_diffrn_measurement_method '\F and \w scans'
_diffrn_radiation_monochromator graphite
_diffrn_radiation_source 'fine-focus sealed tube'
_diffrn_radiation_type MoK\a
_diffrn_radiation_wavelength 0.71073
_diffrn_reflns_av_R_equivalents 0.0362
_diffrn_reflns_av_sigmaI/netI 0.0276
_diffrn_reflns_limit_h_max 9
_diffrn_reflns_limit_h_min -9
_diffrn_reflns_limit_k_max 13
_diffrn_reflns_limit_k_min -12
_diffrn_reflns_limit_l_max 19
_diffrn_reflns_limit_l_min -19
_diffrn_reflns_number 20526
_diffrn_reflns_theta_full 40.30
_diffrn_reflns_theta_max 40.30
_diffrn_reflns_theta_min 2.82
_diffrn_standards_number 0
_exptl_absorpt_coefficient_mu 1.783
_exptl_absorpt_correction_T_max 0.9067
_exptl_absorpt_correction_T_min 0.4313
_exptl_absorpt_correction_type numerical
_exptl_absorpt_process_details 'Bruker SAINT'
_exptl_crystal_colour blue
_exptl_crystal_density_diffrn 2.054
_exptl_crystal_density_method 'not measured'
_exptl_crystal_description plates
_exptl_crystal_F_000 241
_exptl_crystal_size_max 0.57
_exptl_crystal_size_mid 0.31
_exptl_crystal_size_min 0.06
_refine_diff_density_max 1.166
_refine_diff_density_min -0.815
_refine_diff_density_rms 0.084
_refine_ls_extinction_method none
_refine_ls_goodness_of_fit_ref 1.059
_refine_ls_hydrogen_treatment refall
_refine_ls_matrix_type full
_refine_ls_number_parameters 139
_refine_ls_number_reflns 4896
_refine_ls_number_restraints 0
_refine_ls_restrained_S_all 1.059
_refine_ls_R_factor_all 0.0336
_refine_ls_R_factor_gt 0.0265
_refine_ls_shift/su_max 0.025
_refine_ls_shift/su_mean 0.002
_refine_ls_structure_factor_coef Fsqd
_refine_ls_weighting_details 'calc w=1/[\s^2^(Fo^2^)+(0.0424P)^2^+0.0253P] where P=(Fo^2^+2Fc^2^)/3'
_refine_ls_weighting_scheme calc
_refine_ls_wR_factor_gt 0.0746
_refine_ls_wR_factor_ref 0.0770
_reflns_number_gt 4069
_reflns_number_total 4896
_reflns_threshold_expression >2sigma(I)
_cod_data_source_file c0dt01223h.txt
_cod_data_source_block c:\tm216\tm216
_cod_depositor_comments
;
The following automatic conversions were performed:
'_symmetry_cell_setting' value 'Triclinic' changed to 'triclinic'
according to '/home/saulius/struct/CIF-dictionaries/cif_core.dic'
dictionary named 'cif_core.dic' version 2.4.1 from 2010-06-29.

Automatic conversion script
Id: cif_fix_enum 1555 2011-01-17 13:19:09Z saulius 
;
_cod_database_code 7015131

loop_
_symmetry_equiv_pos_as_xyz
'x, y, z'
'-x, -y, -z'

loop_
_atom_site_label
_atom_site_type_symbol
_atom_site_fract_x
_atom_site_fract_y
_atom_site_fract_z
_atom_site_U_iso_or_equiv
_atom_site_adp_type
_atom_site_occupancy
_atom_site_symmetry_multiplicity
_atom_site_calc_flag
_atom_site_refinement_flags
_atom_site_disorder_assembly
_atom_site_disorder_group
Cu1 Cu 0.5000 0.5000 0.0000 0.01359(4) Uani 1 2 d S . .
S2 S 0.80720(4) 0.97144(3) -0.26730(2) 0.01355(4) Uani 1 1 d . . .
O1 O 0.57820(15) 1.00403(10) -0.15676(7) 0.01809(12) Uani 1 1 d . . .
O2 O 0.30361(15) 0.34305(10) -0.06204(8) 0.01908(13) Uani 1 1 d . . .
H3 H 0.186(4) 0.377(3) -0.100(2) 0.037(5) Uiso 1 1 d . . .
H5 H 0.388(4) 0.249(3) -0.0927(19) 0.033(5) Uiso 1 1 d . . .
O3 O 0.98346(15) 0.78629(10) -0.26568(8) 0.01958(13) Uani 1 1 d . . .
O4 O 0.95745(16) 1.11575(11) -0.29014(8) 0.02035(13) Uani 1 1 d . . .
O5 O 0.30451(16) 0.72803(10) -0.07812(8) 0.02044(13) Uani 1 1 d . . .
H4 H 0.381(4) 0.806(3) -0.0994(19) 0.035(5) Uiso 1 1 d . . .
H6 H 0.213(5) 0.729(3) -0.124(2) 0.046(6) Uiso 1 1 d . . .
C1 C 0.64283(17) 0.98300(11) -0.39899(8) 0.01342(12) Uani 1 1 d . . .
F1 F 0.5086(2) 1.30841(10) -0.38630(10) 0.0452(3) Uani 1 1 d . . .
F2 F 0.7405(3) 0.65717(10) -0.42266(11) 0.0519(3) Uani 1 1 d . . .
C2 C 0.5143(2) 1.15412(13) -0.44332(10) 0.02008(17) Uani 1 1 d . . .
C3 C 0.6239(2) 0.82837(13) -0.45763(10) 0.02086(17) Uani 1 1 d . . .
O6 O 0.12405(16) 0.55375(11) 0.17786(8) 0.01874(12) Uani 1 1 d . . .
H1 H 0.110(4) 0.634(3) 0.2167(18) 0.028(4) Uiso 1 1 d . . .
H2 H 0.110(4) 0.480(3) 0.227(2) 0.035(5) Uiso 1 1 d . . .

loop_
_atom_site_aniso_label
_atom_site_aniso_U_11
_atom_site_aniso_U_22
_atom_site_aniso_U_33
_atom_site_aniso_U_23
_atom_site_aniso_U_13
_atom_site_aniso_U_12
Cu1 0.01321(6) 0.01275(7) 0.01704(7) 0.00103(5) -0.00793(5) -0.00338(4)
S2 0.01508(8) 0.01383(8) 0.01349(8) 0.00053(6) -0.00610(7) -0.00415(6)
O1 0.0215(3) 0.0194(3) 0.0137(3) -0.0002(2) -0.0029(2) -0.0061(2)
O2 0.0179(3) 0.0162(3) 0.0260(3) -0.0033(2) -0.0114(3) -0.0025(2)
O3 0.0206(3) 0.0160(3) 0.0236(3) -0.0001(2) -0.0119(3) -0.0004(2)
O4 0.0212(3) 0.0208(3) 0.0233(3) -0.0001(3) -0.0074(3) -0.0107(2)
O5 0.0206(3) 0.0174(3) 0.0280(4) 0.0064(3) -0.0145(3) -0.0069(2)
C1 0.0154(3) 0.0132(3) 0.0130(3) 0.0005(2) -0.0054(2) -0.0039(2)
F1 0.0783(7) 0.0139(3) 0.0566(6) -0.0082(3) -0.0528(5) 0.0011(3)
F2 0.0951(8) 0.0120(3) 0.0666(6) 0.0024(3) -0.0676(6) -0.0024(4)
C2 0.0305(4) 0.0117(3) 0.0224(4) -0.0011(3) -0.0155(4) -0.0039(3)
C3 0.0321(5) 0.0116(3) 0.0232(4) 0.0015(3) -0.0176(4) -0.0032(3)
O6 0.0216(3) 0.0164(3) 0.0202(3) 0.0002(2) -0.0083(2) -0.0047(2)

loop_
_atom_type_symbol
_atom_type_description
_atom_type_scat_dispersion_real
_atom_type_scat_dispersion_imag
_atom_type_scat_source
C C 0.0033 0.0016 'International Tables Vol C Tables 4.2.6.8 and 6.1.1.4'
H H 0.0000 0.0000 'International Tables Vol C Tables 4.2.6.8 and 6.1.1.4'
O O 0.0106 0.0060 'International Tables Vol C Tables 4.2.6.8 and 6.1.1.4'
S S 0.1246 0.1234 'International Tables Vol C Tables 4.2.6.8 and 6.1.1.4'
F F 0.0171 0.0103 'International Tables Vol C Tables 4.2.6.8 and 6.1.1.4'
Cu Cu 0.3201 1.2651 'International Tables Vol C Tables 4.2.6.8 and 6.1.1.4'

loop_
_geom_angle_atom_site_label_1
_geom_angle_atom_site_label_2
_geom_angle_atom_site_label_3
_geom_angle
_geom_angle_site_symmetry_1
_geom_angle_site_symmetry_3
_geom_angle_publ_flag
O2 Cu1 O2 180.00(4) 2_665 . ?
O2 Cu1 O5 86.52(3) 2_665 . ?
O2 Cu1 O5 93.48(3) . . ?
O2 Cu1 O5 93.48(3) 2_665 2_665 ?
O2 Cu1 O5 86.52(3) . 2_665 ?
O5 Cu1 O5 180.00(5) . 2_665 ?
O2 Cu1 O6 86.42(3) 2_665 2_665 ?
O2 Cu1 O6 93.58(3) . 2_665 ?
O5 Cu1 O6 93.10(3) . 2_665 ?
O5 Cu1 O6 86.90(3) 2_665 2_665 ?
O2 Cu1 O6 93.58(3) 2_665 . ?
O2 Cu1 O6 86.42(3) . . ?
O5 Cu1 O6 86.90(3) . . ?
O5 Cu1 O6 93.10(3) 2_665 . ?
O6 Cu1 O6 180.0 2_665 . ?
O4 S2 O3 113.49(5) . . ?
O4 S2 O1 113.23(5) . . ?
O3 S2 O1 112.63(5) . . ?
O4 S2 C1 106.07(4) . . ?
O3 S2 C1 106.36(4) . . ?
O1 S2 C1 104.11(4) . . ?
Cu1 O2 H3 125.7(15) . . ?
Cu1 O2 H5 118.7(14) . . ?
H3 O2 H5 104(2) . . ?
Cu1 O5 H4 118.0(15) . . ?
Cu1 O5 H6 124.0(16) . . ?
H4 O5 H6 107(2) . . ?
C2 C1 C3 116.83(8) . . ?
C2 C1 S2 119.38(7) . . ?
C3 C1 S2 123.72(7) . . ?
F1 C2 C3 117.64(8) . 2_674 ?
F1 C2 C1 120.23(8) . . ?
C3 C2 C1 122.04(8) 2_674 . ?
F2 C3 C2 117.09(9) . 2_674 ?
F2 C3 C1 121.78(8) . . ?
C2 C3 C1 121.12(8) 2_674 . ?
Cu1 O6 H1 116.9(14) . . ?
Cu1 O6 H2 119.2(16) . . ?
H1 O6 H2 102(2) . . ?

loop_
_geom_bond_atom_site_label_1
_geom_bond_atom_site_label_2
_geom_bond_distance
_geom_bond_site_symmetry_2
_geom_bond_publ_flag
Cu1 O2 1.9481(7) 2_665 ?
Cu1 O2 1.9481(7) . ?
Cu1 O5 1.9790(7) . ?
Cu1 O5 1.9790(7) 2_665 ?
Cu1 O6 2.3800(8) 2_665 ?
Cu1 O6 2.3800(8) . ?
S2 O4 1.4421(7) . ?
S2 O3 1.4541(7) . ?
S2 O1 1.4650(8) . ?
S2 C1 1.7860(8) . ?
O2 H3 0.78(2) . ?
O2 H5 0.78(2) . ?
O5 H4 0.769(19) . ?
O5 H6 0.75(2) . ?
C1 C2 1.3864(12) . ?
C1 C3 1.3878(13) . ?
F1 C2 1.3350(12) . ?
F2 C3 1.3339(12) . ?
C2 C3 1.3839(13) 2_674 ?
C3 C2 1.3839(13) 2_674 ?
O6 H1 0.73(2) . ?
O6 H2 0.74(2) . ?

loop_
_geom_torsion_atom_site_label_1
_geom_torsion_atom_site_label_2
_geom_torsion_atom_site_label_3
_geom_torsion_atom_site_label_4
_geom_torsion
_geom_torsion_site_symmetry_1
_geom_torsion_site_symmetry_2
_geom_torsion_site_symmetry_3
_geom_torsion_site_symmetry_4
_geom_torsion_publ_flag
O4 S2 C1 C2 -43.54(9) . . . . ?
O3 S2 C1 C2 -164.66(8) . . . . ?
O1 S2 C1 C2 76.18(9) . . . . ?
O4 S2 C1 C3 139.56(9) . . . . ?
O3 S2 C1 C3 18.44(10) . . . . ?
O1 S2 C1 C3 -100.73(9) . . . . ?
C3 C1 C2 F1 175.71(11) . . . . ?
S2 C1 C2 F1 -1.40(15) . . . . ?
C3 C1 C2 C3 -0.83(18) . . . 2_674 ?
S2 C1 C2 C3 -177.94(9) . . . 2_674 ?
C2 C1 C3 F2 179.83(11) . . . . ?
S2 C1 C3 F2 -3.19(16) . . . . ?
C2 C1 C3 C2 0.82(18) . . . 2_674 ?
S2 C1 C3 C2 177.80(9) . . . 2_674 ?
